data_2200889
loop_
_publ_author_name
'Benali-Cherif, Nourredine'
'Abouimrane, Ali'
'Sbai, Kacem'
'Merazig, Hocine'
'Cherouana, Aouatef'
'Bendjeddou, Lamia'

_publ_section_title
;
 <i>p</i>-Carboxyphenylammonium dihydrogenmonophosphate monohydrate
;
_journal_issue 2
_journal_name_full 'Acta Crystallographica Section E'
_journal_page_first o160
_journal_page_last o161
_journal_paper_doi 10.1107/S1600536802001022
_journal_volume 58
_journal_year 2002
_chemical_formula_iupac 'C7 H8 N O2 1+, H2 P O4 1-, H2 O'
_chemical_formula_moiety 'C7 H8 N O2 1+, H2 P O4 1-, H2 O'
_chemical_formula_sum 'C7 H12 N O7 P'
_chemical_formula_weight 253.15
_chemical_name_systematic
;
p-Carboxyphenyl ammonium dihydrogenmonophosphate hydrate
;
_space_group_IT_number 2
_symmetry_cell_setting triclinic
_symmetry_space_group_name_Hall '-P 1'
_symmetry_space_group_name_H-M 'P -1'
_atom_sites_solution_hydrogens difmap
_atom_sites_solution_primary direct
_atom_sites_solution_secondary difmap
_cell_angle_alpha 106.49(4)
_cell_angle_beta 90.17(5)
_cell_angle_gamma 92.76(4)
_cell_formula_units_Z 4.00
_cell_length_a 8.517(2)
_cell_length_b 8.902(4)
_cell_length_c 14.513(4)
_cell_measurement_reflns_used 25
_cell_measurement_temperature 294
_cell_measurement_theta_max 30.0
_cell_measurement_theta_min 1.4
_cell_volume 1053.7(6)
_computing_cell_refinement 'CAD-4 Operations Manual'
_computing_data_collection 'CAD-4 Operations Manual (Enraf-Nonius, 1994)'
_computing_data_reduction 'OpenMoleN (Nonius, 1997)'
_computing_publication_material OpenMoleN
_computing_structure_refinement 'OpenMoleN (Nonius, 1997)'
_computing_structure_solution 'SIR (Burla et al., 1989)'
_diffrn_measurement_device_type MACH3
_diffrn_measurement_method \q/2\q
_diffrn_radiation_source X-ray_tube
_diffrn_radiation_type MoK\a
_diffrn_reflns_av_R_equivalents .0148
_diffrn_reflns_limit_h_max 11
_diffrn_reflns_limit_h_min -11
_diffrn_reflns_limit_k_max 12
_diffrn_reflns_limit_k_min -12
_diffrn_reflns_limit_l_max 0
_diffrn_reflns_limit_l_min -20
_diffrn_reflns_number 6146
_diffrn_reflns_theta_max 30.00
_diffrn_standards_decay_% -1,2
_diffrn_standards_interval_count 200
_diffrn_standards_number 3
_exptl_absorpt_coefficient_mu .283
_exptl_absorpt_correction_type none
_exptl_crystal_colour Orange
_exptl_crystal_density_diffrn 1.596
_exptl_crystal_density_meas ?
_exptl_crystal_density_method 'not measured'
_exptl_crystal_description Plate
_exptl_crystal_F_000 528
_exptl_crystal_size_max .6
_exptl_crystal_size_mid .3
_exptl_crystal_size_min .2
_refine_diff_density_max .237
_refine_diff_density_min -.372
_refine_ls_extinction_method none
_refine_ls_goodness_of_fit_ref 1.142
_refine_ls_hydrogen_treatment refxyz
_refine_ls_matrix_type full
_refine_ls_number_parameters 361
_refine_ls_number_reflns 3740
_refine_ls_number_restraints 24
_refine_ls_R_factor_all .039
_refine_ls_R_factor_gt .039
_refine_ls_shift/su_max .014
_refine_ls_shift/su_mean .0.00
_refine_ls_structure_factor_coef F
_refine_ls_weighting_details 'w = 4Fo^2^/[\s^2^(Fo^2^) + 0.0016 Fo^4^]'
_refine_ls_weighting_scheme calc
_refine_ls_wR_factor_gt .058
_refine_ls_wR_factor_ref .058
_reflns_number_gt 3740
_reflns_number_total 6146
_reflns_threshold_expression I>3\s(I)
_cod_data_source_file cv6076.cif
_cod_data_source_block I
_cod_depositor_comments
;
 Changing the _atom_site_occupancy data item value from '?' to '1'
 for all fully occupied atom sites.

 Antanas Vaitkus,
 2017-02-13

The following automatic conversions were performed:
'_symmetry_cell_setting' value 'Triclinic' changed to 'triclinic'
according to '/home/saulius/struct/CIF-dictionaries/cif_core.dic'
dictionary named 'cif_core.dic' version 2.4.1 from 2010-06-29.

Automatic conversion script
Id: cif_fix_enum 1527 2010-12-29 10:47:43Z saulius 

The following automatic conversions were performed:

'_symmetry_cell_setting' value 'Triclinic' changed to 'triclinic'
according to /home/saulius/struct/CIF-dictionaries/cif_core.dic
dictionary named 'cif_core.dic' version 2.4.1 from 2010-06-29.

Automatic conversion script
Id: cif_fix_values 1715 2011-07-08 13:25:40Z adriana 

The following automatic conversions were performed:

'_exptl_crystal_density_meas' value 'Not measured' was changed to '?'
- the value is perceived as not measured.

Automatic conversion script
Id: cif_fix_values 3008 2015-01-20 13:52:24Z robertas 
;
_cod_original_cell_volume 1053.6(5)
_cod_database_code 2200889

loop_
_symmetry_equiv_pos_as_xyz
'x, y, z'
'-x, -y, -z'

loop_
_atom_site_label
_atom_site_fract_x
_atom_site_fract_y
_atom_site_fract_z
_atom_site_U_iso_or_equiv
_atom_site_adp_type
_atom_site_occupancy
O1w 1.0978(2) .7401(2) .11000(10) .0332(7) Uani 1
O2w .4062(2) .2456(2) .10630(10) .0320(7) Uani 1
P1b .82631(7) .23331(7) .13409(4) .0275(2) Uani 1
P1a .67246(7) .72132(7) .13677(4) .0270(2) Uani 1
O1a .8105(2) .7791(2) .20460(10) .0317(7) Uani 1
O1B .8950(2) .3495(2) .08550(10) .0327(7) Uani 1
O2A .6136(2) .8385(2) .08910(10) .0327(7) Uani 1
O2B .6908(2) .2895(2) .19870(10) .0336(7) Uani 1
O3a .7172(2) .5756(2) .05300(10) .0378(8) Uani 1
O3B .7738(2) .0831(2) .05110(10) .0383(8) Uani 1
O4A .5324(2) .6653(2) .19010(10) .0384(8) Uani 1
O4b .9609(2) .1855(2) .19210(10) .0390(8) Uani 1
O5A .0942(2) .7385(2) .62170(10) .0453(9) Uani 1
O5B .4348(2) 1.2418(2) .62080(10) .0400(8) Uani 1
O6B .1993(2) 1.1160(2) .61190(10) .0379(8) Uani 1
O6A .2891(2) .5790(2) .61870(10) .0395(8) Uani 1
N1a .1904(2) .4749(2) .16760(10) .0298(8) Uani 1
N1b .3345(2) .9755(2) .16380(10) .0285(8) Uani 1
C1a .1852(3) .6433(3) .57750(10) .0307(9) Uani 1
C1b .3247(3) 1.1625(3) .57410(10) .0313(9) Uani 1
C2a .1866(3) .5934(3) .47060(10) .0288(9) Uani 1
C2b .3248(3) 1.1106(2) .46700(10) .0281(9) Uani 1
C3b .1903(3) 1.0467(3) .4140(2) .0340(10) Uani 1
C3a .0716(3) .6441(3) .4203(2) .0370(10) Uani 1
C4a .0714(3) .6032(3) .32070(10) .0370(10) Uani 1
C4b .1934(3) 1.0028(3) .31420(10) .0320(10) Uani 1
C5a .1887(3) .5147(2) .27270(10) .0268(9) Uani 1
C5b .3318(3) 1.0216(2) .26870(10) .0267(8) Uani 1
C6b .4673(3) 1.0842(3) .32080(10) .0330(10) Uani 1
C6a .3029(3) .4606(3) .3207(2) .0330(10) Uani 1
C7a .3007(3) .5004(3) .4203(2) .0340(10) Uani 1
C7b .4636(3) 1.1290(3) .42000(10) .0320(10) Uani 1
H1nb .431(3) .927(3) .143(2) .0399 Uiso 1
H1b .196(3) 1.137(3) .677(2) .0573 Uiso 1
H1na .191(3) .551(3) .152(2) .0404 Uiso 1
H1a .303(3) .649(3) .684(2) .0559 Uiso 1
H2na .277(3) .422(3) .140(2) .0404 Uiso 1
H2nb .338(3) 1.062(3) .140(2) .0399 Uiso 1
H3b .099(3) 1.033(3) .445(2) .0482 Uiso 1
H03a .763(3) .514(3) .068(2) .0522 Uiso 1
H03b .716(3) -.004(3) .072(2) .0535 Uiso 1
H3nb .249(3) .902(3) .144(2) .0399 Uiso 1
H3na .104(3) .424(3) .142(2) .0404 Uiso 1
H3a .009(3) .706(3) .456(2) .0511 Uiso 1
H04a .539(3) .693(3) .244(2) .0532 Uiso 1
H04b .923(3) .200(3) .244(2) .0538 Uiso 1
H4a -.020(3) .642(3) .282(2) .0502 Uiso 1
H4b .103(3) .971(3) .276(2) .0465 Uiso 1
H6b .580(3) 1.092(3) .292(2) .0453 Uiso 1
H6a .377(3) .397(3) .283(2) .0448 Uiso 1
H7a .370(3) .465(3) .453(2) .0450 Uiso 1
H7b .557(3) 1.187(3) .458(2) .0452 Uiso 1
H1w1 .999(3) .771(3) .140(2) .0459 Uiso 1
H1w2 .410(3) .239(3) .046(2) .0441 Uiso 1
H2w1 1.082(3) .730(3) .055(2) .0459 Uiso 1
H2w2 .487(3) .278(3) .129(2) .0441 Uiso 1

loop_
_atom_site_aniso_label
_atom_site_aniso_U_11
_atom_site_aniso_U_22
_atom_site_aniso_U_33
_atom_site_aniso_U_12
_atom_site_aniso_U_13
_atom_site_aniso_U_23
O1w .0360(8) .0484(8) .0210(6) .0013(7) .0021(6) .0093(6)
O2w .0335(7) .0461(8) .0212(6) .0039(7) -.0007(6) .0085(6)
P1b .0323(3) .0362(2) .0177(2) -.0006(2) -.0004(2) .0090(2)
P1a .0313(2) .0352(2) .0179(2) .0035(2) .0011(2) .0084(2)
O1a .0290(7) .0560(9) .0195(6) .0024(7) .0003(6) .0105(6)
O1b .0381(8) .0372(7) .0246(6) -.0001(6) .0016(6) .0118(5)
O2a .0367(8) .0368(7) .0260(6) .0061(6) .0010(6) .0118(5)
O2b .0309(7) .0575(9) .0213(6) .0027(7) -.0003(6) .0095(6)
O3a .0556(9) .0400(8) .0242(7) .0169(7) -.0010(7) .0062(6)
O3b .0560(10) .0402(8) .0247(7) -.0100(8) -.0014(7) .0076(6)
O4a .0423(9) .0574(9) .0233(6) -.0119(8) .0000(6) .0128(6)
O4b .0440(9) .0588(9) .0228(6) .0140(7) -.0003(6) .0137(6)
O5a .0670(10) .0611(9) .0226(7) .0279(8) .0030(7) .0103(6)
O5b .0520(10) .0600(10) .0207(6) -.0143(8) -.0020(7) .0088(6)
O6b .0376(8) .0710(10) .0204(6) -.0008(8) .0036(6) .0095(7)
O6a .0451(9) .0600(9) .0227(6) .0122(8) -.0027(7) .0086(6)
N1a .0360(9) .0363(8) .0202(7) .0011(8) .0002(7) .0076(6)
N1b .0360(9) .0392(9) .0165(6) .0024(8) .0020(7) .0061(6)
C1a .0350(10) .0380(10) .0218(8) .0015(9) -.0024(8) .0100(7)
C1b .0380(10) .0370(10) .0222(8) .0055(9) .0025(8) .0100(7)
C2a .0320(10) .0369(9) .0200(7) .0001(8) -.0007(7) .0088(7)
C2b .0380(10) .0324(9) .0181(7) .0040(8) .0021(8) .0065(7)
C3b .0310(10) .0530(10) .0234(8) .0010(10) .0056(8) .0072(8)
C3a .0460(10) .0510(10) .0223(8) .0210(10) .0058(9) .0096(8)
C4a .0440(10) .0510(10) .0229(8) .0180(10) .0005(9) .0110(8)
C4b .0320(10) .0490(10) .0217(9) .0020(10) -.0002(8) .0031(8)
C5a .0310(10) .0335(9) .0183(7) -.0008(8) -.0014(7) .0067(7)
C5b .0330(10) .0316(9) .0183(7) .0047(8) .0015(7) .0087(6)
C6b .0350(10) .0450(10) .0222(8) -.0039(9) .0031(8) .0105(7)
C6a .0340(10) .0440(10) .0247(9) .0098(9) -.0014(8) .0048(8)
C7a .0350(10) .0460(10) .0248(9) .0085(9) -.0054(8) .0074(8)
C7b .0340(10) .0430(10) .0234(8) -.0036(9) -.0006(8) .0084(8)

loop_
_atom_type_symbol
_atom_type_scat_dispersion_real
_atom_type_scat_dispersion_imag
_atom_type_scat_source
C .002 .002 International_Tables_Vol_IV_Table_2.3.1
H .000 .000 International_Tables_Vol_IV_Table_2.3.1
N .004 .003 International_Tables_Vol_IV_Table_2.3.1
O .008 .006 International_Tables_Vol_IV_Table_2.3.1
P .090 .095 International_Tables_Vol_IV_Table_2.3.1

loop_
_diffrn_radiation_wavelength
.71073

loop_
_geom_angle_atom_site_label_1
_geom_angle_atom_site_label_2
_geom_angle_atom_site_label_3
_geom_angle
H1w1 O1w H2w1 104(2)
H1w2 O2w H2w2 107(2)
O1b P1b O2b 115.00(10)
O1b P1b O3b 105.92(9)
O1b P1b O4b 108.30(10)
O2b P1b O3b 110.42(9)
O2b P1b O4b 110.00(9)
O3b P1b O4b 106.90(10)
O1a P1a O2a 115.20(10)
O1a P1a O3a 110.06(9)
O1a P1a O4a 110.22(9)
O2a P1a O3a 105.90(9)
O2a P1a O4a 108.20(10)
O3a P1a O4a 106.78(9)
P1a O3a H03a 115.0(10)
P1b O3b H03b 115.0(10)
P1a O4a H04a 115(2)
P1b O4b H04b 101(2)
C1b O6b H1b 118.0(10)
C1a O6a H1a 105.0(10)
C5a N1a H1na 109.0(10)
C5a N1a H2na 114.0(10)
C5a N1a H3na 111.0(10)
H1na N1a H2na 106(2)
H1na N1a H3na 104(2)
H2na N1a H3na 110(2)
C5b N1b H1nb 109.0(10)
C5b N1b H2nb 111.0(10)
C5b N1b H3nb 105.0(10)
H1nb N1b H2nb 103(2)
H1nb N1b H3nb 110(2)
H2nb N1b H3nb 116(2)
O5a C1a O6a 123.8(2)
O5a C1a C2a 121.4(2)
O6a C1a C2a 114.8(2)
O5b C1b O6b 124.1(2)
O5b C1b C2b 121.5(2)
O6b C1b C2b 114.3(2)
C1a C2a C3a 119.1(2)
C1a C2a C7a 121.8(2)
C3a C2a C7a 119.1(2)
C1b C2b C3b 121.4(2)
C1b C2b C7b 118.8(2)
C3b C2b C7b 119.7(2)
C2b C3b C4b 120.0(2)
C2b C3b H3b 119.0(10)
C4b C3b H3b 120.0(10)
C2a C3a C4a 120.7(2)
C2a C3a H3a 113.0(10)
C4a C3a H3a 125.0(10)
C3a C4a C5a 118.9(2)
C3a C4a H4a 120.0(10)
C5a C4a H4a 120.0(10)
C3b C4b C5b 119.5(2)
C3b C4b H4b 122.0(10)
C5b C4b H4b 117.0(10)
N1a C5a C4a 118.9(2)
N1a C5a C6a 119.5(2)
C4a C5a C6a 121.6(2)
N1b C5b C4b 119.4(2)
N1b C5b C6b 119.6(2)
C4b C5b C6b 121.0(2)
C5b C6b C7b 119.3(2)
C5b C6b H6b 125.0(10)
C7b C6b H6b 114.0(10)
C5a C6a C7a 118.9(2)
C5a C6a H6a 117.0(10)
C7a C6a H6a 123.0(10)
C2a C7a C6a 120.6(2)
C2a C7a H7a 117.0(10)
C6a C7a H7a 121.0(10)
C2b C7b C6b 120.3(2)
C2b C7b H7b 119.0(10)
C6b C7b H7b 119.0(10)

loop_
_geom_bond_atom_site_label_1
_geom_bond_atom_site_label_2
_geom_bond_site_symmetry_1
_geom_bond_site_symmetry_2
_geom_bond_distance
_geom_bond_publ_flag
O1w H1w1 . . .97(3) ?
O1w H2w1 . . .78(3) ?
O2w H1w2 . . .87(3) ?
O2w H2w2 . . .77(2) ?
P1b O1b . . 1.506(2) ?
P1b O2b . . 1.502(2) ?
P1b O3b . . 1.5690(10) ?
P1b O4b . . 1.564(2) ?
P1a O1a . . 1.5050(10) ?
P1a O2a . . 1.509(2) ?
P1a O3a . . 1.5680(10) ?
P1a O4a . . 1.561(2) ?
O3a H03a . . .77(3) ?
O3b H03b . . 1.02(3) ?
O4a H04a . . .75(3) ?
O4b H04b . . .80(3) ?
O5a C1a . . 1.220(3) ?
O5b C1b . . 1.224(3) ?
O6b C1b . . 1.305(3) ?
O6b H1b . . .92(3) ?
O6a C1a . . 1.307(3) ?
O6a H1a . . .98(2) ?
N1a C5a . . 1.465(3) ?
N1a H1na . . .78(3) ?
N1a H2na . . .92(2) ?
N1a H3na . . .87(2) ?
N1b C5b . . 1.460(2) ?
N1b H1nb . . .96(3) ?
N1b H2nb . . .93(3) ?
N1b H3nb . . .94(2) ?
C1a C2a . . 1.488(3) ?
C1b C2b . . 1.491(3) ?
C2a C3a . . 1.386(4) ?
C2a C7a . . 1.379(3) ?
C2b C3b . . 1.382(3) ?
C2b C7b . . 1.393(3) ?
C3b C4b . . 1.390(3) ?
C3b H3b . . .92(3) ?
C3a C4a . . 1.387(3) ?
C3a H3a . . .86(2) ?
C4a C5a . . 1.368(3) ?
C4a H4a . . 1.08(3) ?
C4b C5b . . 1.379(3) ?
C4b H4b . . .93(3) ?
C5a C6a . . 1.376(3) ?
C5b C6b . . 1.381(3) ?
C6b C7b . . 1.381(3) ?
C6b H6b . . 1.06(3) ?
C6a C7a . . 1.388(3) ?
C6a H6a . . .93(2) ?
C7a H7a . . .89(3) ?
C7b H7b . . 1.00(2) ?

loop_
_geom_hbond_atom_site_label_D
_geom_hbond_atom_site_label_H
_geom_hbond_atom_site_label_A
_geom_hbond_site_symmetry_A
_geom_hbond_distance_DH
_geom_hbond_distance_HA
_geom_hbond_distance_DA
_geom_hbond_angle_DHA
O3a H03a O1b 1_555 .77(3) 1.96(3) 2.720(2) 171(3)
O3b H03b O2a 1_545 1.02(3) 1.69(3) 2.704(2) 171(3)
O1w H2w1 O1b 2_765 .79(3) 1.97(3) 2.723(2) 159(3)
O2w H2w2 O2b 1_555 .77(3) 1.99(3) 2.724(2) 160(3)
O2w H1w2 O2a 2_665 .86(3) 1.89(3) 2.722(2) 162(3)
O1w H1w1 O1a 1_555 .96(3) 1.86(3) 2.797(2) 165(2)
N1a H3na O1b 1_455 .87(3) 1.96(3) 2.819(2) 169(3)
N1b H1nb O2a 1_555 .96(3) 1.85(3) 2.803(2) 173(2)
O6b H1b O1a 2_676 .91(3) 1.67(3) 2.563(2) 166(3)
O6a H1a O2b 2_666 .98(3) 1.63(3) 2.577(2) 161(3)
O4b H04b O5a 2_666 .80(3) 1.88(3) 2.643(2) 160(3)
O4a H04a O5b 2_676 .75(3) 1.89(3) 2.641(2) 177(3)
N1a H2na O2w 1_555 .92(3) 1.91(3) 2.770(2) 154(2)
N1a H1na O1w 1_455 .77(3) 2.13(3) 2.862(3) 158(3)
N1b H2nb O2w 1_565 .93(3) 1.90(3) 2.802(3) 163(2)
N1b H3nb O1w 1_455 .94(3) 1.84(3) 2.778(2) 173(2)

loop_
_cod_related_entry_id
_cod_related_entry_database
_cod_related_entry_code
1 ChemSpider 30654644
